data_7720307
loop_
_publ_author_name
'Kuppusamy, Senthil Kumar'
'Pachl, Christian'
'Jing, Zhaoyang'
'Paul, Sagar'
'Heinrich, Beno&#xee;t'
'Fuhr, Olaf'
'Klyatskaya, Svetlana'
'Wernsdorfer, Wolfgang'
'Powell, Annie K.'
'Fink, Karin'
'Ruben, Mario'

_publ_section_title
;
 Ligand-field symmetry and magneto-optical correlations in a luminescent
 Dy(III) single-molecule magnet.
;
_journal_issue 14
_journal_name_full 'Dalton transactions (Cambridge, England : 2003)'
_journal_page_first 5448
_journal_page_last 5465
_journal_paper_doi 10.1039/d6dt00081a
_journal_volume 55
_journal_year 2026
_chemical_formula_moiety 'C40 H36 Gd O8, C5 H12 N'
_chemical_formula_sum 'C45 H48 Gd N O8'
_chemical_formula_weight 888.09
_space_group_crystal_system monoclinic
_space_group_IT_number 14
_space_group_name_Hall '-P 2yn'
_space_group_name_H-M_alt 'P 1 21/n 1'
_atom_sites_solution_hydrogens difmap
_atom_sites_solution_primary dual
_audit_creation_date 2025-04-03
_audit_creation_method
;
Olex2 1.5
(compiled 2025.03.04 svn.red2d20d0 for OlexSys, GUI svn.r7188)
;
_audit_update_record
;
2025-04-04 deposited with the CCDC.	2026-02-23 downloaded from the CCDC.
;
_cell_angle_alpha 90
_cell_angle_beta 106.550(2)
_cell_angle_gamma 90
_cell_formula_units_Z 4
_cell_length_a 11.7028(3)
_cell_length_b 19.5824(4)
_cell_length_c 18.5070(5)
_cell_measurement_reflns_used 29757
_cell_measurement_temperature 180
_cell_measurement_theta_max 34.50
_cell_measurement_theta_min 1.85
_cell_volume 4065.52(18)
_computing_cell_refinement
;
X-Area Recipe 2.0.2 (STOE, 2024)
;
_computing_data_collection
;
X-Area Pilatus3_SV 1.31.194.0 (STOE, 2023)
;
_computing_data_reduction
;
X-Area Integrate 2.5.18.0 (STOE, 2024)
X-Area LANA 2.8.4 (STOE, 2024)
;
_computing_molecular_graphics 'Olex2 1.5 (Dolomanov et al., 2009)'
_computing_publication_material 'Olex2 1.5 (Dolomanov et al., 2009)'
_computing_structure_refinement 'SHELXL 2018/3 (Sheldrick, 2015)'
_computing_structure_solution 'SHELXT 2018/2 (Sheldrick, 2018)'
_diffrn_ambient_temperature 180
_diffrn_detector 'EIGER2 1M CDTE'
_diffrn_detector_area_resol_mean 13.33
_diffrn_detector_type DECTRIS
_diffrn_measured_fraction_theta_full 0.992
_diffrn_measured_fraction_theta_max 0.934
_diffrn_measurement_details
;
 488 frames, detector distance = 60 mm
;
_diffrn_measurement_device 'Eulerian 4-circle diffractometer'
_diffrn_measurement_device_type 'Stoe StadiVari'
_diffrn_measurement_method 'rotation method, \w scans'
_diffrn_radiation_collimation '0.6 mm diameter'
_diffrn_radiation_monochromator 'multilayer optics'
_diffrn_radiation_polarisn_norm 0
_diffrn_radiation_probe x-ray
_diffrn_radiation_type 'Mo K\a'
_diffrn_radiation_wavelength 0.71073
_diffrn_reflns_av_R_equivalents 0.0305
_diffrn_reflns_av_unetI/netI 0.0674
_diffrn_reflns_Laue_measured_fraction_full 0.992
_diffrn_reflns_Laue_measured_fraction_max 0.934
_diffrn_reflns_limit_h_max 18
_diffrn_reflns_limit_h_min -18
_diffrn_reflns_limit_k_max 24
_diffrn_reflns_limit_k_min -31
_diffrn_reflns_limit_l_max 18
_diffrn_reflns_limit_l_min -29
_diffrn_reflns_number 42305
_diffrn_reflns_point_group_measured_fraction_full 0.992
_diffrn_reflns_point_group_measured_fraction_max 0.934
_diffrn_reflns_theta_full 25.242
_diffrn_reflns_theta_max 34.675
_diffrn_reflns_theta_min 1.851
_diffrn_source Axo_Mo
_diffrn_source_current 0.830
_diffrn_source_power 0.050
_diffrn_source_target Mo
_diffrn_source_type 'microfocus sealed X-ray tube'
_diffrn_source_voltage 60
_exptl_absorpt_coefficient_mu 1.685
_exptl_absorpt_correction_T_max 0.8735
_exptl_absorpt_correction_T_min 0.7761
_exptl_absorpt_correction_type multi-scan
_exptl_absorpt_process_details
;
STOE LANA, absorption correction by scaling of reflection intensities.
J. Koziskova, F. Hahn, J. Richter, J. Kozisek, "Comparison of different
absorption corrections on the model structure of tetrakis(\m~2~-acetato)-
diaqua-di-copper(II)", Acta Chimica Slovaca, vol. 9, no. 2, 2016, pp. 136 - 140.
;
_exptl_crystal_colour colourless
_exptl_crystal_colour_primary colourless
_exptl_crystal_density_diffrn 1.451
_exptl_crystal_density_method 'not measured'
_exptl_crystal_description block
_exptl_crystal_F_000 1812
_exptl_crystal_preparation 'Magnetic properties,Luminescent'
_exptl_crystal_size_max 0.15
_exptl_crystal_size_mid 0.11
_exptl_crystal_size_min 0.08
_refine_diff_density_max 0.614
_refine_diff_density_min -0.876
_refine_diff_density_rms 0.086
_refine_ls_extinction_method none
_refine_ls_goodness_of_fit_ref 0.861
_refine_ls_hydrogen_treatment refall
_refine_ls_matrix_type full
_refine_ls_number_parameters 688
_refine_ls_number_reflns 16326
_refine_ls_number_restraints 0
_refine_ls_restrained_S_all 0.861
_refine_ls_R_factor_all 0.0599
_refine_ls_R_factor_gt 0.0295
_refine_ls_shift/su_max 0.006
_refine_ls_shift/su_mean 0.000
_refine_ls_structure_factor_coef Fsqd
_refine_ls_weighting_details 'w=1/[\s^2^(Fo^2^)+(0.0231P)^2^] where P=(Fo^2^+2Fc^2^)/3'
_refine_ls_weighting_scheme calc
_refine_ls_wR_factor_gt 0.0514
_refine_ls_wR_factor_ref 0.0546
_reflns_Friedel_coverage 0.000
_reflns_number_gt 10509
_reflns_number_total 16326
_reflns_threshold_expression 'I > 2\s(I)'
_cod_data_source_file d6dt00081a2.cif
_cod_data_source_block skr217
_cod_depositor_comments 'Adding full bibliography for 7720306--7720307.cif.'
_cod_database_code 7720307
_shelx_shelxl_version_number 2018/3
_shelx_space_group_comment
;
The symmetry employed for this shelxl refinement is uniquely defined
by the following loop, which should always be used as a source of
symmetry information in preference to the above space-group names.
They are only intended as comments.
;
_olex2_refinement_description
;
;
_olex2_submission_special_instructions 'No special instructions were received'
_stoe_detector_distance '60.0 mm'
_stoe_detector_pixelsize_x '0.075 mm'
_stoe_detector_pixelsize_y '0.075 mm'
_stoe_detector_size_x '8.0 cm'
_stoe_detector_size_y '7.7 cm'
_stoe_evaluation_integration_a 10.0
_stoe_evaluation_integration_b 0.1
_stoe_evaluation_integration_ems 0.012
_stoe_evaluation_lana_bis_l_even_max -
_stoe_evaluation_lana_bis_l_odd_max -
_stoe_evaluation_lana_bos_l_even_max 4
_stoe_evaluation_lana_bos_l_odd_max 1
_stoe_evaluation_lana_completeness 93.2
_stoe_evaluation_lana_dxs_max_order -
_stoe_evaluation_lana_dys_max_order -
_stoe_evaluation_lana_fs_max_order 3
_stoe_evaluation_lana_max_2theta_available 69.4
_stoe_evaluation_lana_max_2theta_desired 69.4
_stoe_evaluation_lana_mean_redundancy 2.6
_stoe_evaluation_lana_number_refls_after_or 43065
_stoe_evaluation_lana_number_refls_outliers 4144
_stoe_evaluation_lana_number_refls_total 47209
_stoe_evaluation_lana_number_refls_unique 16727
_stoe_evaluation_lana_number_refls_written 43065
_stoe_evaluation_lana_or_c1 0.035
_stoe_evaluation_lana_or_c2 0
_stoe_evaluation_lana_or_c3 0
_stoe_evaluation_lana_or_c4 0.7
_stoe_evaluation_lana_point_group 2/m
_stoe_evaluation_lana_table
;
#----------------------------------------------------------------------------
2Theta           6.9   14.3   21.7   29.1   36.5   43.9   51.3   58.7   66.1
#----------------------------------------------------------------------------
<Resolution>    5.02   2.76   1.86   1.41   1.12   0.95   0.82   0.72   0.66
N(total)         322   1401   3038   5025   4916   7682   9070   9289   6466
<Redundancy>     3.3    3.8    3.7    3.6    2.5    2.8    2.7    2.3    1.9
Complet. [%%]    96.3   98.4   99.6   99.9   97.9   99.6   99.8   99.3   74.6
<I/sigma>      105.6   69.3   44.2   25.9   15.9    8.9    5.2    3.0    1.6
R(int)         0.018  0.013  0.015  0.018  0.024  0.035  0.058  0.090  0.146
#----------------------------------------------------------------------------
;
_stoe_measurement_identifier SKR217
_stoe_measurement_max_exposure_per_frame '10.0 s'
_stoe_measurement_mean_exposure_per_frame '10.0 s'
_stoe_measurement_min_exposure_per_frame '10.0 s'
_stoe_measurement_total_exposure_time '81 min'
_stoe_measurement_total_frame_number 488
_stoe_measurement_total_run_number 11
_stoe_measurement_tube_power '49.8 W'

loop_
_space_group_symop_operation_xyz
'x, y, z'
'-x+1/2, y+1/2, -z+1/2'
'-x, -y, -z'
'x-1/2, -y-1/2, z-1/2'

loop_
_atom_site_label
_atom_site_type_symbol
_atom_site_fract_x
_atom_site_fract_y
_atom_site_fract_z
_atom_site_U_iso_or_equiv
_atom_site_adp_type
_atom_site_occupancy
_atom_site_site_symmetry_order
_atom_site_calc_flag
_atom_site_refinement_flags_posn
_atom_site_refinement_flags_adp
_atom_site_refinement_flags_occupancy
_atom_site_disorder_assembly
_atom_site_disorder_group
Gd1 Gd 0.29858(2) 0.63562(2) 0.28180(2) 0.02116(2) Uani 1 1 d . . . . .
O1 O 0.48719(11) 0.61045(7) 0.25679(7) 0.0320(3) Uani 1 1 d . . . . .
O2 O 0.43887(10) 0.72327(6) 0.33631(6) 0.0253(3) Uani 1 1 d . . . . .
O3 O 0.35743(12) 0.52536(6) 0.32618(7) 0.0334(3) Uani 1 1 d . . . . .
O4 O 0.30965(11) 0.63432(6) 0.41474(6) 0.0248(2) Uani 1 1 d . . . . .
O5 O 0.22825(11) 0.57415(6) 0.16797(6) 0.0291(3) Uani 1 1 d . . . . .
O6 O 0.29818(10) 0.70965(6) 0.18025(6) 0.0261(3) Uani 1 1 d . . . . .
O7 O 0.11275(10) 0.58975(7) 0.28662(6) 0.0294(3) Uani 1 1 d . . . . .
O8 O 0.17490(10) 0.72820(6) 0.29651(6) 0.0285(3) Uani 1 1 d . . . . .
C1 C 0.6506(3) 0.61789(15) 0.20640(18) 0.0511(7) Uani 1 1 d . . . . .
H1A H 0.665(2) 0.5696(14) 0.2190(12) 0.068(8) Uiso 1 1 d . . . . .
H1B H 0.722(2) 0.6423(13) 0.2124(13) 0.071(9) Uiso 1 1 d . . . . .
H1C H 0.607(3) 0.6187(14) 0.1556(17) 0.090(11) Uiso 1 1 d . . . . .
C2 C 0.56910(16) 0.64789(10) 0.24897(10) 0.0297(4) Uani 1 1 d . . . . .
C3 C 0.58977(16) 0.71584(10) 0.27448(10) 0.0278(4) Uani 1 1 d . . . . .
H3 H 0.6518(16) 0.7404(9) 0.2628(10) 0.031(5) Uiso 1 1 d . . . . .
C4 C 0.52178(15) 0.75068(9) 0.31276(8) 0.0234(4) Uani 1 1 d . . . . .
C5 C 0.53835(16) 0.82578(9) 0.32498(8) 0.0249(4) Uani 1 1 d . . . . .
C6 C 0.43555(18) 0.86547(11) 0.31430(10) 0.0316(4) Uani 1 1 d . . . . .
H6 H 0.3556(17) 0.8435(9) 0.2997(9) 0.028(5) Uiso 1 1 d . . . . .
C7 C 0.4435(2) 0.93611(11) 0.31810(10) 0.0401(5) Uani 1 1 d . . . . .
H7 H 0.3704(18) 0.9604(11) 0.3085(10) 0.040(6) Uiso 1 1 d . . . . .
C8 C 0.5536(2) 0.96723(12) 0.33460(11) 0.0455(6) Uani 1 1 d . . . . .
H8 H 0.5573(18) 1.0113(11) 0.3372(11) 0.040(6) Uiso 1 1 d . . . . .
C9 C 0.6554(2) 0.92868(11) 0.34621(11) 0.0395(5) Uani 1 1 d . . . . .
H9 H 0.7233(18) 0.9474(11) 0.3563(11) 0.043(6) Uiso 1 1 d . . . . .
C10 C 0.64840(18) 0.85849(10) 0.34055(9) 0.0290(4) Uani 1 1 d . . . . .
H10 H 0.7174(15) 0.8314(9) 0.3492(9) 0.020(5) Uiso 1 1 d . . . . .
C11 C 0.3709(3) 0.41525(12) 0.37848(16) 0.0487(6) Uani 1 1 d . . . . .
H11A H 0.4347(19) 0.4093(11) 0.3643(11) 0.048(6) Uiso 1 1 d . . . . .
H11B H 0.306(2) 0.3905(14) 0.3343(15) 0.078(9) Uiso 1 1 d . . . . .
H11C H 0.364(2) 0.3939(12) 0.4159(13) 0.057(7) Uiso 1 1 d . . . . .
C12 C 0.35137(16) 0.49058(10) 0.38216(10) 0.0303(4) Uani 1 1 d . . . . .
C13 C 0.32407(18) 0.51686(10) 0.44587(10) 0.0331(4) Uani 1 1 d . . . . .
H13 H 0.3173(16) 0.4857(10) 0.4810(10) 0.033(5) Uiso 1 1 d . . . . .
C14 C 0.30455(15) 0.58439(9) 0.45866(9) 0.0245(4) Uani 1 1 d . . . . .
C15 C 0.27237(16) 0.60291(10) 0.52926(9) 0.0271(4) Uani 1 1 d . . . . .
C16 C 0.19777(18) 0.65816(11) 0.52812(10) 0.0321(4) Uani 1 1 d . . . . .
H16 H 0.1685(15) 0.6807(10) 0.4840(10) 0.029(5) Uiso 1 1 d . . . . .
C17 C 0.1669(2) 0.67765(13) 0.59196(12) 0.0474(6) Uani 1 1 d . . . . .
H17 H 0.1163(18) 0.7165(11) 0.5908(11) 0.046(6) Uiso 1 1 d . . . . .
C18 C 0.2100(3) 0.64153(15) 0.65772(13) 0.0590(7) Uani 1 1 d . . . . .
H18 H 0.191(2) 0.6538(13) 0.7036(13) 0.072(8) Uiso 1 1 d . . . . .
C19 C 0.2829(2) 0.58638(14) 0.66012(11) 0.0522(7) Uani 1 1 d . . . . .
H19 H 0.324(2) 0.5646(13) 0.7043(13) 0.072(8) Uiso 1 1 d . . . . .
C20 C 0.3138(2) 0.56618(12) 0.59592(10) 0.0389(5) Uani 1 1 d . . . . .
H20 H 0.3634(15) 0.5284(9) 0.5963(9) 0.018(5) Uiso 1 1 d . . . . .
C21 C 0.1918(2) 0.52203(12) 0.04884(12) 0.0401(5) Uani 1 1 d . . . . .
H21A H 0.206(2) 0.5259(12) 0.0043(13) 0.061(7) Uiso 1 1 d . . . . .
H21B H 0.215(2) 0.4817(13) 0.0701(13) 0.062(8) Uiso 1 1 d . . . . .
H21C H 0.111(3) 0.5119(19) 0.032(2) 0.147(16) Uiso 1 1 d . . . . .
C22 C 0.23344(15) 0.58153(9) 0.10100(9) 0.0258(4) Uani 1 1 d . . . . .
C23 C 0.27098(16) 0.64083(9) 0.07224(9) 0.0270(4) Uani 1 1 d . . . . .
H23 H 0.2716(15) 0.6408(8) 0.0260(9) 0.021(5) Uiso 1 1 d . . . . .
C24 C 0.29683(14) 0.70229(9) 0.11187(9) 0.0226(3) Uani 1 1 d . . . . .
C25 C 0.32109(14) 0.76561(9) 0.07301(9) 0.0234(4) Uani 1 1 d . . . . .
C26 C 0.37990(18) 0.81925(10) 0.11698(10) 0.0328(4) Uani 1 1 d . . . . .
H26 H 0.4115(17) 0.8118(10) 0.1692(10) 0.039(6) Uiso 1 1 d . . . . .
C27 C 0.4001(2) 0.87980(11) 0.08449(12) 0.0409(5) Uani 1 1 d . . . . .
H27 H 0.4420(19) 0.9139(12) 0.1142(12) 0.055(7) Uiso 1 1 d . . . . .
C28 C 0.36064(19) 0.88843(11) 0.00700(11) 0.0379(5) Uani 1 1 d . . . . .
H28 H 0.3807(18) 0.9330(11) -0.0114(11) 0.049(6) Uiso 1 1 d . . . . .
C29 C 0.30151(18) 0.83586(11) -0.03720(11) 0.0351(5) Uani 1 1 d . . . . .
H29 H 0.2700(17) 0.8419(10) -0.0874(11) 0.038(6) Uiso 1 1 d . . . . .
C30 C 0.28222(17) 0.77479(11) -0.00479(10) 0.0315(4) Uani 1 1 d . . . . .
H30 H 0.2381(17) 0.7385(10) -0.0360(11) 0.041(6) Uiso 1 1 d . . . . .
C31 C -0.0421(2) 0.55575(12) 0.33740(13) 0.0374(5) Uani 1 1 d . . . . .
H31A H -0.055(2) 0.5172(12) 0.3088(13) 0.059(7) Uiso 1 1 d . . . . .
H31B H -0.120(2) 0.5749(11) 0.3387(11) 0.055(7) Uiso 1 1 d . . . . .
H31C H 0.007(2) 0.5351(14) 0.3855(15) 0.087(9) Uiso 1 1 d . . . . .
C32 C 0.03400(15) 0.60988(10) 0.31581(9) 0.0258(4) Uani 1 1 d . . . . .
C33 C 0.01393(16) 0.67840(10) 0.33135(9) 0.0276(4) Uani 1 1 d . . . . .
H33 H -0.0502(15) 0.6876(9) 0.3524(9) 0.027(5) Uiso 1 1 d . . . . .
C34 C 0.08355(15) 0.73310(9) 0.32110(9) 0.0241(4) Uani 1 1 d . . . . .
C35 C 0.05410(15) 0.80359(10) 0.34114(10) 0.0277(4) Uani 1 1 d . . . . .
C36 C 0.08228(17) 0.85910(11) 0.30247(11) 0.0343(4) Uani 1 1 d . . . . .
H36 H 0.1168(16) 0.8468(9) 0.2641(10) 0.031(5) Uiso 1 1 d . . . . .
C37 C 0.0613(2) 0.92547(12) 0.32046(14) 0.0454(5) Uani 1 1 d . . . . .
H37 H 0.0763(19) 0.9648(12) 0.2907(11) 0.055(7) Uiso 1 1 d . . . . .
C38 C 0.0138(2) 0.93725(13) 0.37974(15) 0.0534(6) Uani 1 1 d . . . . .
H38 H -0.002(2) 0.9837(12) 0.3941(12) 0.063(7) Uiso 1 1 d . . . . .
C39 C -0.0146(2) 0.88323(13) 0.41933(15) 0.0501(6) Uani 1 1 d . . . . .
H39 H -0.0414(19) 0.8907(11) 0.4651(12) 0.055(7) Uiso 1 1 d . . . . .
C40 C 0.00462(17) 0.81656(12) 0.40016(12) 0.0370(5) Uani 1 1 d . . . . .
H40 H -0.0095(15) 0.7804(10) 0.4290(9) 0.028(5) Uiso 1 1 d . . . . .
N1 N 0.38826(14) 0.76652(8) 0.46374(8) 0.0250(3) Uani 1 1 d . . . . .
H1D H 0.402(2) 0.7605(12) 0.4167(13) 0.065(7) Uiso 1 1 d . . . . .
H1E H 0.3374(19) 0.7337(11) 0.4631(11) 0.045(6) Uiso 1 1 d . . . . .
C41 C 0.34457(18) 0.83592(10) 0.47477(10) 0.0282(4) Uani 1 1 d . . . . .
H41A H 0.4083(17) 0.8670(9) 0.4681(10) 0.029(5) Uiso 1 1 d . . . . .
H41B H 0.2772(18) 0.8450(10) 0.4367(11) 0.038(6) Uiso 1 1 d . . . . .
C42 C 0.3275(2) 0.84280(12) 0.55242(11) 0.0352(5) Uani 1 1 d . . . . .
H42A H 0.3029(17) 0.8880(10) 0.5579(10) 0.033(5) Uiso 1 1 d . . . . .
H42B H 0.2660(17) 0.8145(11) 0.5563(10) 0.038(6) Uiso 1 1 d . . . . .
C43 C 0.4410(2) 0.82536(12) 0.61328(10) 0.0383(5) Uani 1 1 d . . . . .
H43A H 0.5097(19) 0.8566(10) 0.6192(10) 0.038(6) Uiso 1 1 d . . . . .
H43B H 0.4229(18) 0.8281(11) 0.6589(11) 0.048(6) Uiso 1 1 d . . . . .
C44 C 0.4856(2) 0.75472(12) 0.60082(11) 0.0372(5) Uani 1 1 d . . . . .
H44A H 0.4310(18) 0.7214(11) 0.6073(11) 0.047(6) Uiso 1 1 d . . . . .
H44B H 0.5625(18) 0.7465(10) 0.6369(11) 0.042(6) Uiso 1 1 d . . . . .
C45 C 0.50064(18) 0.74883(12) 0.52245(11) 0.0340(4) Uani 1 1 d . . . . .
H45A H 0.5210(17) 0.7035(11) 0.5093(10) 0.037(6) Uiso 1 1 d . . . . .
H45B H 0.5568(18) 0.7810(11) 0.5127(11) 0.043(6) Uiso 1 1 d . . . . .

loop_
_atom_site_aniso_label
_atom_site_aniso_U_11
_atom_site_aniso_U_22
_atom_site_aniso_U_33
_atom_site_aniso_U_23
_atom_site_aniso_U_13
_atom_site_aniso_U_12
Gd1 0.02842(4) 0.01912(4) 0.01890(4) -0.00099(4) 0.01153(3) -0.00125(4)
O1 0.0338(7) 0.0261(7) 0.0416(7) -0.0039(6) 0.0197(6) -0.0024(6)
O2 0.0306(7) 0.0261(7) 0.0217(6) -0.0029(5) 0.0116(5) -0.0040(5)
O3 0.0474(8) 0.0239(7) 0.0367(7) 0.0049(5) 0.0245(6) 0.0046(6)
O4 0.0353(6) 0.0222(6) 0.0191(5) 0.0021(5) 0.0113(5) -0.0018(6)
O5 0.0402(7) 0.0261(7) 0.0240(6) -0.0043(5) 0.0140(5) -0.0091(6)
O6 0.0349(7) 0.0264(7) 0.0194(5) -0.0013(5) 0.0115(5) -0.0033(5)
O7 0.0323(7) 0.0300(7) 0.0301(6) -0.0066(5) 0.0157(5) -0.0052(6)
O8 0.0313(7) 0.0272(7) 0.0322(6) 0.0043(5) 0.0174(6) 0.0024(6)
C1 0.0479(14) 0.0429(16) 0.0762(19) -0.0175(13) 0.0398(14) -0.0031(12)
C2 0.0307(10) 0.0311(12) 0.0296(9) 0.0020(7) 0.0124(8) 0.0050(8)
C3 0.0271(9) 0.0289(10) 0.0300(9) 0.0016(8) 0.0119(8) -0.0020(8)
C4 0.0268(9) 0.0253(9) 0.0166(7) 0.0026(7) 0.0038(7) 0.0007(7)
C5 0.0361(10) 0.0250(10) 0.0146(7) 0.0033(7) 0.0088(7) 0.0009(8)
C6 0.0419(11) 0.0308(10) 0.0232(8) 0.0012(8) 0.0113(8) 0.0050(10)
C7 0.0648(15) 0.0306(12) 0.0278(10) 0.0048(8) 0.0179(10) 0.0151(11)
C8 0.0881(19) 0.0223(11) 0.0298(10) -0.0003(9) 0.0226(11) -0.0010(13)
C9 0.0604(15) 0.0329(12) 0.0252(9) -0.0028(8) 0.0119(10) -0.0158(11)
C10 0.0406(11) 0.0284(10) 0.0192(8) 0.0004(7) 0.0103(7) -0.0052(9)
C11 0.0740(18) 0.0274(12) 0.0572(15) 0.0094(11) 0.0391(15) 0.0101(12)
C12 0.0335(10) 0.0230(10) 0.0366(10) 0.0043(8) 0.0137(8) 0.0023(8)
C13 0.0467(12) 0.0256(10) 0.0310(10) 0.0085(8) 0.0177(9) 0.0011(9)
C14 0.0253(9) 0.0271(10) 0.0211(8) 0.0019(7) 0.0066(7) -0.0041(7)
C15 0.0322(9) 0.0311(10) 0.0184(8) 0.0002(7) 0.0078(7) -0.0101(8)
C16 0.0349(10) 0.0380(11) 0.0270(9) -0.0021(8) 0.0150(8) -0.0057(9)
C17 0.0566(14) 0.0498(16) 0.0468(13) -0.0085(11) 0.0323(11) -0.0074(12)
C18 0.087(2) 0.0657(19) 0.0364(12) -0.0098(12) 0.0379(13) -0.0150(15)
C19 0.0717(17) 0.0624(18) 0.0208(10) 0.0084(11) 0.0107(11) -0.0155(14)
C20 0.0462(13) 0.0431(14) 0.0266(10) 0.0055(9) 0.0088(9) -0.0071(11)
C21 0.0646(16) 0.0291(12) 0.0264(10) -0.0069(9) 0.0128(10) -0.0094(11)
C22 0.0299(9) 0.0251(10) 0.0221(8) -0.0047(7) 0.0069(7) -0.0008(8)
C23 0.0386(10) 0.0253(10) 0.0197(8) -0.0016(7) 0.0125(7) -0.0009(8)
C24 0.0224(8) 0.0257(10) 0.0207(8) 0.0006(7) 0.0078(7) -0.0001(7)
C25 0.0247(9) 0.0255(9) 0.0226(8) 0.0000(7) 0.0110(7) 0.0004(7)
C26 0.0408(11) 0.0298(11) 0.0251(9) 0.0006(8) 0.0051(8) -0.0032(9)
C27 0.0543(14) 0.0287(12) 0.0377(11) -0.0009(9) 0.0097(10) -0.0109(10)
C28 0.0458(12) 0.0323(11) 0.0404(11) 0.0113(9) 0.0198(10) -0.0007(10)
C29 0.0429(12) 0.0401(12) 0.0260(9) 0.0061(9) 0.0159(9) -0.0018(10)
C30 0.0388(11) 0.0341(11) 0.0252(9) -0.0019(8) 0.0148(8) -0.0062(9)
C31 0.0458(13) 0.0315(12) 0.0430(12) -0.0062(10) 0.0257(11) -0.0094(10)
C32 0.0272(9) 0.0305(10) 0.0191(8) 0.0013(7) 0.0054(7) -0.0016(8)
C33 0.0271(9) 0.0299(11) 0.0285(9) 0.0003(8) 0.0124(8) -0.0007(8)
C34 0.0261(9) 0.0259(10) 0.0189(8) 0.0033(7) 0.0039(7) 0.0045(7)
C35 0.0212(9) 0.0279(10) 0.0325(9) 0.0004(8) 0.0051(7) 0.0023(8)
C36 0.0322(10) 0.0316(11) 0.0368(10) 0.0038(9) 0.0058(8) 0.0025(9)
C37 0.0422(13) 0.0280(12) 0.0614(14) 0.0065(11) 0.0073(11) 0.0020(10)
C38 0.0443(13) 0.0295(13) 0.0846(18) -0.0114(13) 0.0156(13) 0.0052(11)
C39 0.0439(13) 0.0441(15) 0.0687(16) -0.0166(12) 0.0265(12) 0.0039(11)
C40 0.0343(11) 0.0344(12) 0.0471(12) -0.0026(10) 0.0195(9) 0.0018(9)
N1 0.0311(8) 0.0238(8) 0.0208(7) -0.0032(6) 0.0086(6) -0.0028(7)
C41 0.0332(10) 0.0240(10) 0.0259(9) -0.0004(7) 0.0058(8) 0.0032(8)
C42 0.0437(12) 0.0321(11) 0.0337(10) -0.0075(9) 0.0171(9) 0.0027(10)
C43 0.0502(13) 0.0413(13) 0.0219(9) -0.0083(9) 0.0076(9) -0.0069(11)
C44 0.0413(12) 0.0384(13) 0.0261(10) 0.0028(9) 0.0003(9) -0.0020(10)
C45 0.0309(10) 0.0332(12) 0.0358(10) -0.0027(9) 0.0061(9) 0.0055(9)

loop_
_atom_type_symbol
_atom_type_description
_atom_type_scat_dispersion_real
_atom_type_scat_dispersion_imag
_atom_type_scat_source
C C 0.0033 0.0016 'International Tables Vol C Tables 4.2.6.8 and 6.1.1.4'
H H 0.0000 0.0000 'International Tables Vol C Tables 4.2.6.8 and 6.1.1.4'
Gd Gd -0.1653 3.9035 'International Tables Vol C Tables 4.2.6.8 and 6.1.1.4'
N N 0.0061 0.0033 'International Tables Vol C Tables 4.2.6.8 and 6.1.1.4'
O O 0.0106 0.0060 'International Tables Vol C Tables 4.2.6.8 and 6.1.1.4'

loop_
_geom_angle_atom_site_label_1
_geom_angle_atom_site_label_2
_geom_angle_atom_site_label_3
_geom_angle
_geom_angle_site_symmetry_1
_geom_angle_site_symmetry_3
_geom_angle_publ_flag
O2 Gd1 O1 70.99(4) . . ?
O2 Gd1 O4 75.40(4) . . ?
O3 Gd1 O1 71.80(4) . . ?
O3 Gd1 O2 114.57(4) . . ?
O3 Gd1 O4 73.11(4) . . ?
O3 Gd1 O5 80.56(4) . . ?
O3 Gd1 O6 140.80(4) . . ?
O3 Gd1 O7 79.59(4) . . ?
O3 Gd1 O8 142.04(4) . . ?
O4 Gd1 O1 113.68(4) . . ?
O5 Gd1 O1 80.30(4) . . ?
O5 Gd1 O2 139.94(4) . . ?
O5 Gd1 O4 143.46(4) . . ?
O5 Gd1 O6 71.54(4) . . ?
O5 Gd1 O7 75.57(4) . . ?
O5 Gd1 O8 114.89(4) . . ?
O6 Gd1 O1 76.71(4) . . ?
O6 Gd1 O2 75.03(4) . . ?
O6 Gd1 O4 142.85(4) . . ?
O6 Gd1 O7 117.71(4) . . ?
O6 Gd1 O8 76.20(4) . . ?
O7 Gd1 O1 145.09(4) . . ?
O7 Gd1 O2 141.33(4) . . ?
O7 Gd1 O4 75.12(4) . . ?
O7 Gd1 O8 72.02(4) . . ?
O8 Gd1 O1 142.17(4) . . ?
O8 Gd1 O2 76.83(4) . . ?
O8 Gd1 O4 75.58(4) . . ?
C2 O1 Gd1 132.22(12) . . ?
C4 O2 Gd1 130.47(10) . . ?
C12 O3 Gd1 135.03(11) . . ?
C14 O4 Gd1 130.64(11) . . ?
C22 O5 Gd1 135.50(11) . . ?
C24 O6 Gd1 135.80(11) . . ?
C32 O7 Gd1 133.46(12) . . ?
C34 O8 Gd1 133.95(11) . . ?
H1A C1 H1B 112(2) . . ?
H1A C1 H1C 105(2) . . ?
H1B C1 H1C 109(2) . . ?
C2 C1 H1A 110.2(14) . . ?
C2 C1 H1B 114.3(15) . . ?
C2 C1 H1C 106.1(18) . . ?
O1 C2 C1 116.74(18) . . ?
O1 C2 C3 125.47(16) . . ?
C3 C2 C1 117.76(18) . . ?
C2 C3 H3 118.2(11) . . ?
C4 C3 C2 124.54(17) . . ?
C4 C3 H3 117.2(11) . . ?
O2 C4 C3 124.40(17) . . ?
O2 C4 C5 115.92(14) . . ?
C3 C4 C5 119.59(15) . . ?
C6 C5 C4 117.19(17) . . ?
C10 C5 C4 123.85(16) . . ?
C10 C5 C6 118.77(18) . . ?
C5 C6 H6 120.2(11) . . ?
C7 C6 C5 120.3(2) . . ?
C7 C6 H6 119.3(11) . . ?
C6 C7 H7 116.5(13) . . ?
C8 C7 C6 119.8(2) . . ?
C8 C7 H7 123.7(13) . . ?
C7 C8 H8 118.9(14) . . ?
C9 C8 C7 120.4(2) . . ?
C9 C8 H8 120.8(14) . . ?
C8 C9 H9 121.0(15) . . ?
C8 C9 C10 120.4(2) . . ?
C10 C9 H9 118.6(15) . . ?
C5 C10 H10 118.2(11) . . ?
C9 C10 C5 120.3(2) . . ?
C9 C10 H10 121.4(11) . . ?
H11A C11 H11B 100.9(19) . . ?
H11A C11 H11C 119(2) . . ?
H11B C11 H11C 101(2) . . ?
C12 C11 H11A 107.6(15) . . ?
C12 C11 H11B 113.7(14) . . ?
C12 C11 H11C 113.8(16) . . ?
O3 C12 C11 116.78(17) . . ?
O3 C12 C13 124.92(18) . . ?
C13 C12 C11 118.26(18) . . ?
C12 C13 H13 116.1(12) . . ?
C14 C13 C12 125.88(17) . . ?
C14 C13 H13 118.0(12) . . ?
O4 C14 C13 125.73(15) . . ?
O4 C14 C15 115.78(16) . . ?
C13 C14 C15 118.48(15) . . ?
C16 C15 C14 119.17(15) . . ?
C16 C15 C20 118.41(17) . . ?
C20 C15 C14 122.41(18) . . ?
C15 C16 H16 117.9(11) . . ?
C17 C16 C15 121.2(2) . . ?
C17 C16 H16 120.8(12) . . ?
C16 C17 H17 120.6(12) . . ?
C18 C17 C16 119.7(2) . . ?
C18 C17 H17 119.7(12) . . ?
C17 C18 H18 122.1(16) . . ?
C19 C18 C17 120.2(2) . . ?
C19 C18 H18 117.7(15) . . ?
C18 C19 H19 123.8(15) . . ?
C18 C19 C20 120.4(2) . . ?
C20 C19 H19 115.0(15) . . ?
C15 C20 C19 120.0(2) . . ?
C15 C20 H20 118.2(10) . . ?
C19 C20 H20 121.8(10) . . ?
H21A C21 H21B 112(2) . . ?
H21A C21 H21C 98(2) . . ?
H21B C21 H21C 96(3) . . ?
C22 C21 H21A 114.8(15) . . ?
C22 C21 H21B 113.6(15) . . ?
C22 C21 H21C 120(2) . . ?
O5 C22 C21 116.30(17) . . ?
O5 C22 C23 125.08(16) . . ?
C23 C22 C21 118.58(16) . . ?
C22 C23 H23 118.1(11) . . ?
C24 C23 C22 124.04(15) . . ?
C24 C23 H23 117.6(12) . . ?
O6 C24 C23 124.11(16) . . ?
O6 C24 C25 115.70(15) . . ?
C23 C24 C25 120.16(14) . . ?
C26 C25 C24 118.36(15) . . ?
C26 C25 C30 118.07(17) . . ?
C30 C25 C24 123.48(16) . . ?
C25 C26 H26 117.9(12) . . ?
C27 C26 C25 120.90(18) . . ?
C27 C26 H26 121.0(12) . . ?
C26 C27 H27 119.7(14) . . ?
C26 C27 C28 120.5(2) . . ?
C28 C27 H27 119.8(14) . . ?
C27 C28 H28 114.9(12) . . ?
C29 C28 C27 119.2(2) . . ?
C29 C28 H28 125.9(12) . . ?
C28 C29 H29 120.2(13) . . ?
C28 C29 C30 120.40(18) . . ?
C30 C29 H29 119.2(13) . . ?
C25 C30 H30 119.0(11) . . ?
C29 C30 C25 120.91(19) . . ?
C29 C30 H30 120.0(11) . . ?
H31A C31 H31B 109.4(19) . . ?
H31A C31 H31C 98(2) . . ?
H31B C31 H31C 115.7(18) . . ?
C32 C31 H31A 115.9(14) . . ?
C32 C31 H31B 110.9(13) . . ?
C32 C31 H31C 106.5(15) . . ?
O7 C32 C31 116.97(17) . . ?
O7 C32 C33 124.95(16) . . ?
C33 C32 C31 118.06(16) . . ?
C32 C33 H33 117.4(11) . . ?
C34 C33 C32 124.64(16) . . ?
C34 C33 H33 117.9(11) . . ?
O8 C34 C33 124.89(17) . . ?
O8 C34 C35 115.64(16) . . ?
C33 C34 C35 119.46(15) . . ?
C36 C35 C34 119.23(16) . . ?
C36 C35 C40 118.14(19) . . ?
C40 C35 C34 122.54(17) . . ?
C35 C36 H36 113.8(12) . . ?
C37 C36 C35 121.8(2) . . ?
C37 C36 H36 124.5(12) . . ?
C36 C37 H37 121.6(13) . . ?
C36 C37 C38 119.2(2) . . ?
C38 C37 H37 119.1(13) . . ?
C37 C38 H38 121.3(14) . . ?
C39 C38 C37 120.3(2) . . ?
C39 C38 H38 118.3(14) . . ?
C38 C39 H39 121.4(13) . . ?
C38 C39 C40 120.3(2) . . ?
C40 C39 H39 118.0(13) . . ?
C35 C40 H40 119.4(11) . . ?
C39 C40 C35 120.3(2) . . ?
C39 C40 H40 120.2(11) . . ?
H1D N1 H1E 101.2(18) . . ?
C41 N1 H1D 113.6(14) . . ?
C41 N1 H1E 114.4(14) . . ?
C41 N1 C45 112.30(15) . . ?
C45 N1 H1D 107.2(14) . . ?
C45 N1 H1E 107.2(14) . . ?
N1 C41 H41A 104.0(10) . . ?
N1 C41 H41B 109.1(12) . . ?
N1 C41 C42 110.84(16) . . ?
H41A C41 H41B 107.3(16) . . ?
C42 C41 H41A 111.6(10) . . ?
C42 C41 H41B 113.4(12) . . ?
C41 C42 H42A 108.2(11) . . ?
C41 C42 H42B 109.6(12) . . ?
C41 C42 C43 111.15(17) . . ?
H42A C42 H42B 106.6(17) . . ?
C43 C42 H42A 111.1(12) . . ?
C43 C42 H42B 110.1(12) . . ?
C42 C43 H43A 117.0(12) . . ?
C42 C43 H43B 106.5(13) . . ?
C42 C43 C44 111.02(17) . . ?
H43A C43 H43B 104.6(17) . . ?
C44 C43 H43A 106.0(12) . . ?
C44 C43 H43B 111.6(14) . . ?
C43 C44 H44A 109.6(13) . . ?
C43 C44 H44B 109.8(12) . . ?
H44A C44 H44B 109.0(17) . . ?
C45 C44 C43 110.70(17) . . ?
C45 C44 H44A 109.6(12) . . ?
C45 C44 H44B 108.0(11) . . ?
N1 C45 C44 111.21(16) . . ?
N1 C45 H45A 105.1(11) . . ?
N1 C45 H45B 102.6(12) . . ?
C44 C45 H45A 114.4(11) . . ?
C44 C45 H45B 113.6(12) . . ?
H45A C45 H45B 108.9(16) . . ?

loop_
_geom_bond_atom_site_label_1
_geom_bond_atom_site_label_2
_geom_bond_distance
_geom_bond_site_symmetry_2
_geom_bond_publ_flag
Gd1 O1 2.4313(12) . ?
Gd1 O2 2.3908(12) . ?
Gd1 O3 2.3428(13) . ?
Gd1 O4 2.4267(10) . ?
Gd1 O5 2.3616(11) . ?
Gd1 O6 2.3725(11) . ?
Gd1 O7 2.3780(12) . ?
Gd1 O8 2.3833(12) . ?
O1 C2 1.248(2) . ?
O2 C4 1.2886(19) . ?
O3 C12 1.259(2) . ?
O4 C14 1.2836(19) . ?
O5 C22 1.2664(18) . ?
O6 C24 1.2693(17) . ?
O7 C32 1.2571(19) . ?
O8 C34 1.2792(19) . ?
C1 H1A 0.98(3) . ?
C1 H1B 0.94(3) . ?
C1 H1C 0.93(3) . ?
C1 C2 1.518(3) . ?
C2 C3 1.409(3) . ?
C3 H3 0.945(18) . ?
C3 C4 1.386(2) . ?
C4 C5 1.492(2) . ?
C5 C6 1.398(3) . ?
C5 C10 1.393(2) . ?
C6 H6 0.994(19) . ?
C6 C7 1.387(3) . ?
C7 H7 0.95(2) . ?
C7 C8 1.379(3) . ?
C8 H8 0.86(2) . ?
C8 C9 1.374(3) . ?
C9 H9 0.85(2) . ?
C9 C10 1.379(3) . ?
C10 H10 0.941(17) . ?
C11 H11A 0.87(2) . ?
C11 H11B 1.06(3) . ?
C11 H11C 0.83(2) . ?
C11 C12 1.497(3) . ?
C12 C13 1.404(2) . ?
C13 H13 0.911(18) . ?
C13 C14 1.374(3) . ?
C14 C15 1.504(2) . ?
C15 C16 1.387(3) . ?
C15 C20 1.391(2) . ?
C16 H16 0.905(17) . ?
C16 C17 1.384(3) . ?
C17 H17 0.96(2) . ?
C17 C18 1.373(3) . ?
C18 H18 0.97(2) . ?
C18 C19 1.370(4) . ?
C19 H19 0.93(2) . ?
C19 C20 1.394(3) . ?
C20 H20 0.940(17) . ?
C21 H21A 0.89(2) . ?
C21 H21B 0.89(2) . ?
C21 H21C 0.92(4) . ?
C21 C22 1.503(3) . ?
C22 C23 1.399(2) . ?
C23 H23 0.857(16) . ?
C23 C24 1.397(2) . ?
C24 C25 1.501(2) . ?
C25 C26 1.386(3) . ?
C25 C30 1.393(2) . ?
C26 H26 0.943(18) . ?
C26 C27 1.380(3) . ?
C27 H27 0.91(2) . ?
C27 C28 1.386(3) . ?
C28 H28 0.99(2) . ?
C28 C29 1.373(3) . ?
C29 H29 0.904(19) . ?
C29 C30 1.385(3) . ?
C30 H30 0.97(2) . ?
C31 H31A 0.91(2) . ?
C31 H31B 0.99(2) . ?
C31 H31C 1.00(3) . ?
C31 C32 1.510(3) . ?
C32 C33 1.406(3) . ?
C33 H33 0.955(16) . ?
C33 C34 1.391(2) . ?
C34 C35 1.495(2) . ?
C35 C36 1.392(3) . ?
C35 C40 1.398(2) . ?
C36 H36 0.943(17) . ?
C36 C37 1.381(3) . ?
C37 H37 0.99(2) . ?
C37 C38 1.383(3) . ?
C38 H38 0.98(2) . ?
C38 C39 1.380(3) . ?
C39 H39 0.99(2) . ?
C39 C40 1.388(3) . ?
C40 H40 0.930(18) . ?
N1 H1D 0.94(2) . ?
N1 H1E 0.87(2) . ?
N1 C41 1.486(2) . ?
N1 C45 1.489(2) . ?
C41 H41A 0.996(18) . ?
C41 H41B 0.91(2) . ?
C41 C42 1.512(2) . ?
C42 H42A 0.945(19) . ?
C42 H42B 0.93(2) . ?
C42 C43 1.516(3) . ?
C43 H43A 0.99(2) . ?
C43 H43B 0.929(19) . ?
C43 C44 1.519(3) . ?
C44 H44A 0.94(2) . ?
C44 H44B 0.97(2) . ?
C44 C45 1.514(3) . ?
C45 H45A 0.97(2) . ?
C45 H45B 0.96(2) . ?

loop_
_geom_torsion_atom_site_label_1
_geom_torsion_atom_site_label_2
_geom_torsion_atom_site_label_3
_geom_torsion_atom_site_label_4
_geom_torsion
_geom_torsion_site_symmetry_1
_geom_torsion_site_symmetry_2
_geom_torsion_site_symmetry_3
_geom_torsion_site_symmetry_4
_geom_torsion_publ_flag
Gd1 O1 C2 C1 -158.14(18) . . . . ?
Gd1 O1 C2 C3 20.0(3) . . . . ?
Gd1 O2 C4 C3 -35.6(2) . . . . ?
Gd1 O2 C4 C5 141.01(12) . . . . ?
Gd1 O3 C12 C11 164.07(16) . . . . ?
Gd1 O3 C12 C13 -13.7(3) . . . . ?
Gd1 O4 C14 C13 19.3(3) . . . . ?
Gd1 O4 C14 C15 -159.73(11) . . . . ?
Gd1 O5 C22 C21 170.08(15) . . . . ?
Gd1 O5 C22 C23 -12.0(3) . . . . ?
Gd1 O6 C24 C23 13.5(3) . . . . ?
Gd1 O6 C24 C25 -168.60(10) . . . . ?
Gd1 O7 C32 C31 -153.31(14) . . . . ?
Gd1 O7 C32 C33 25.0(3) . . . . ?
Gd1 O8 C34 C33 -15.6(3) . . . . ?
Gd1 O8 C34 C35 163.05(11) . . . . ?
O1 C2 C3 C4 0.6(3) . . . . ?
O2 C4 C5 C6 -39.1(2) . . . . ?
O2 C4 C5 C10 145.96(15) . . . . ?
O3 C12 C13 C14 -2.8(3) . . . . ?
O4 C14 C15 C16 31.1(2) . . . . ?
O4 C14 C15 C20 -149.55(18) . . . . ?
O5 C22 C23 C24 -6.5(3) . . . . ?
O6 C24 C25 C26 20.9(2) . . . . ?
O6 C24 C25 C30 -155.62(16) . . . . ?
O7 C32 C33 C34 -4.4(3) . . . . ?
O8 C34 C35 C36 30.2(2) . . . . ?
O8 C34 C35 C40 -146.42(17) . . . . ?
C1 C2 C3 C4 178.7(2) . . . . ?
C2 C3 C4 O2 7.2(3) . . . . ?
C2 C3 C4 C5 -169.22(16) . . . . ?
C3 C4 C5 C6 137.66(17) . . . . ?
C3 C4 C5 C10 -37.3(2) . . . . ?
C4 C5 C6 C7 -174.27(15) . . . . ?
C4 C5 C10 C9 175.70(15) . . . . ?
C5 C6 C7 C8 -1.8(3) . . . . ?
C6 C5 C10 C9 0.8(2) . . . . ?
C6 C7 C8 C9 0.9(3) . . . . ?
C7 C8 C9 C10 0.8(3) . . . . ?
C8 C9 C10 C5 -1.7(3) . . . . ?
C10 C5 C6 C7 0.9(2) . . . . ?
C11 C12 C13 C14 179.4(2) . . . . ?
C12 C13 C14 O4 -0.9(3) . . . . ?
C12 C13 C14 C15 178.08(18) . . . . ?
C13 C14 C15 C16 -147.99(19) . . . . ?
C13 C14 C15 C20 31.4(3) . . . . ?
C14 C15 C16 C17 -179.16(18) . . . . ?
C14 C15 C20 C19 178.80(19) . . . . ?
C15 C16 C17 C18 -0.5(3) . . . . ?
C16 C15 C20 C19 -1.8(3) . . . . ?
C16 C17 C18 C19 -0.1(4) . . . . ?
C17 C18 C19 C20 -0.3(4) . . . . ?
C18 C19 C20 C15 1.3(4) . . . . ?
C20 C15 C16 C17 1.5(3) . . . . ?
C21 C22 C23 C24 171.37(19) . . . . ?
C22 C23 C24 O6 5.8(3) . . . . ?
C22 C23 C24 C25 -172.05(16) . . . . ?
C23 C24 C25 C26 -161.09(17) . . . . ?
C23 C24 C25 C30 22.4(3) . . . . ?
C24 C25 C26 C27 -177.22(18) . . . . ?
C24 C25 C30 C29 176.35(17) . . . . ?
C25 C26 C27 C28 0.7(3) . . . . ?
C26 C25 C30 C29 -0.2(3) . . . . ?
C26 C27 C28 C29 -0.3(3) . . . . ?
C27 C28 C29 C30 -0.4(3) . . . . ?
C28 C29 C30 C25 0.7(3) . . . . ?
C30 C25 C26 C27 -0.5(3) . . . . ?
C31 C32 C33 C34 173.91(18) . . . . ?
C32 C33 C34 O8 -0.3(3) . . . . ?
C32 C33 C34 C35 -178.87(16) . . . . ?
C33 C34 C35 C36 -151.09(17) . . . . ?
C33 C34 C35 C40 32.3(3) . . . . ?
C34 C35 C36 C37 -177.54(18) . . . . ?
C34 C35 C40 C39 176.21(19) . . . . ?
C35 C36 C37 C38 1.7(3) . . . . ?
C36 C35 C40 C39 -0.4(3) . . . . ?
C36 C37 C38 C39 -1.4(3) . . . . ?
C37 C38 C39 C40 0.2(4) . . . . ?
C38 C39 C40 C35 0.7(3) . . . . ?
C40 C35 C36 C37 -0.8(3) . . . . ?
N1 C41 C42 C43 55.4(2) . . . . ?
C41 N1 C45 C44 56.4(2) . . . . ?
C41 C42 C43 C44 -55.0(2) . . . . ?
C42 C43 C44 C45 54.7(2) . . . . ?
C43 C44 C45 N1 -55.1(2) . . . . ?
C45 N1 C41 C42 -56.3(2) . . . . ?
